data_7245003
loop_
_publ_author_name
'Singh, Amita'
'Singh, Ayushi'
'Srivastava, Devyani'
'Kociok-K\"ohn, Gabriele'
'K\"ohn, Randolf D.'
'Kumar, Abhinav'
'Muddassir, Mohd.'

_publ_section_title
;
 New di-n-butyltin(iv)-bis-(1-alkoxy-isoquinoline-4-nitrile thiolate):
 crystallographic and computational studies
;
_journal_name_full CrystEngComm
_journal_paper_doi 10.1039/D2CE00536K
_journal_year 2022
_chemical_formula_moiety 'C30 H32 N4 O2 S2 Sn'
_chemical_formula_sum 'C30 H32 N4 O2 S2 Sn'
_chemical_formula_weight 663.40
_space_group_crystal_system monoclinic
_space_group_IT_number 14
_space_group_name_Hall '-P 2ybc'
_space_group_name_H-M_alt 'P 1 21/c 1'
_atom_sites_solution_hydrogens geom
_atom_sites_solution_primary dual
_audit_creation_method SHELXL-2018/3
_audit_update_record
;
2022-01-29 deposited with the CCDC.	2022-05-23 downloaded from the CCDC.
;
_cell_angle_alpha 90
_cell_angle_beta 106.496(11)
_cell_angle_gamma 90
_cell_formula_units_Z 4
_cell_length_a 12.7211(13)
_cell_length_b 15.4901(11)
_cell_length_c 15.5655(16)
_cell_measurement_reflns_used 4357
_cell_measurement_temperature 150(2)
_cell_measurement_theta_max 23.7640
_cell_measurement_theta_min 3.8870
_cell_volume 2941.0(5)
_computing_cell_refinement 'CrysAlisPro 1.171.41.122a (Rigaku OD, 2021)'
_computing_data_collection 'CrysAlisPro 1.171.41.122a (Rigaku OD, 2021)'
_computing_data_reduction 'CrysAlisPro 1.171.41.122a (Rigaku OD, 2021)'
_computing_molecular_graphics 'ORTEP3 for Windows - Farrugia, L. J. J. Appl. Crystallogr. 1997, 30, 565'
_computing_publication_material
;
 'WinGX publication routines, Farrugia, 
 L. J., J. Appl. Crystallogr., 1999, 32, 837-838
;
_computing_structure_refinement
;
 SHELXL-2014/7 (Sheldrick, 2014)
 Sheldrick GM (2008) Acta Crystallogr A64:112--122 and 
 C. B. H\"ubschle, G. M. Sheldrick and B. Dittrich
 ShelXle: a Qt graphical user interface for SHELXL
 J. Appl. Cryst., 44, (2011) 1281-1284.
;
_computing_structure_solution
; 
 SHELXT 
G.M.Sheldrick,Acta Crystallogr.,Sect. A: Found.Crystallogr., 2008, 64,112-122.
;
_diffrn_ambient_environment N~2~
_diffrn_ambient_temperature 150.00(10)
_diffrn_detector 'CCD plate'
_diffrn_detector_area_resol_mean 8.0734
_diffrn_detector_type EosS2
_diffrn_measured_fraction_theta_full 0.997
_diffrn_measured_fraction_theta_max 0.997
_diffrn_measurement_device 'four-circle diffractometer'
_diffrn_measurement_device_type 'New Xcalibur, EosS2'
_diffrn_measurement_method '\w scans'
_diffrn_radiation_monochromator graphite
_diffrn_radiation_probe x-ray
_diffrn_radiation_type 'Mo K\a'
_diffrn_radiation_wavelength 0.71073
_diffrn_reflns_av_R_equivalents 0.0769
_diffrn_reflns_av_unetI/netI 0.0881
_diffrn_reflns_Laue_measured_fraction_full 0.997
_diffrn_reflns_Laue_measured_fraction_max 0.997
_diffrn_reflns_limit_h_max 15
_diffrn_reflns_limit_h_min -15
_diffrn_reflns_limit_k_max 18
_diffrn_reflns_limit_k_min -18
_diffrn_reflns_limit_l_max 18
_diffrn_reflns_limit_l_min -18
_diffrn_reflns_number 21408
_diffrn_reflns_point_group_measured_fraction_full 0.997
_diffrn_reflns_point_group_measured_fraction_max 0.997
_diffrn_reflns_theta_full 25.242
_diffrn_reflns_theta_max 25.347
_diffrn_reflns_theta_min 3.488
_diffrn_source 'fine-focus sealed X-ray tube'
_diffrn_source_type 'Enhance (Mo) X-ray Source'
_exptl_absorpt_coefficient_mu 1.045
_exptl_absorpt_correction_T_max 1.00000
_exptl_absorpt_correction_T_min 0.96914
_exptl_absorpt_correction_type multi-scan
_exptl_absorpt_process_details
;
CrysAlisPro 1.171.41.122a (Rigaku Oxford Diffraction, 2021)
Empirical absorption correction using spherical harmonics,
implemented in SCALE3 ABSPACK scaling algorithm.
;
_exptl_crystal_colour yellow
_exptl_crystal_density_diffrn 1.498
_exptl_crystal_description block
_exptl_crystal_F_000 1352
_exptl_crystal_size_max 0.300
_exptl_crystal_size_mid 0.280
_exptl_crystal_size_min 0.200
_refine_diff_density_max 1.055
_refine_diff_density_min -0.525
_refine_diff_density_rms 0.093
_refine_ls_extinction_method none
_refine_ls_goodness_of_fit_ref 1.041
_refine_ls_hydrogen_treatment constr
_refine_ls_matrix_type full
_refine_ls_number_parameters 395
_refine_ls_number_reflns 5374
_refine_ls_number_restraints 51
_refine_ls_restrained_S_all 1.041
_refine_ls_R_factor_all 0.1203
_refine_ls_R_factor_gt 0.0654
_refine_ls_shift/su_max 0.001
_refine_ls_shift/su_mean 0.000
_refine_ls_structure_factor_coef Fsqd
_refine_ls_weighting_details 'w=1/[\s^2^(Fo^2^)+(0.0420P)^2^+7.5000P] where P=(Fo^2^+2Fc^2^)/3'
_refine_ls_weighting_scheme calc
_refine_ls_wR_factor_gt 0.1257
_refine_ls_wR_factor_ref 0.1502
_reflns_Friedel_coverage 0.000
_reflns_number_gt 3214
_reflns_number_total 5374
_reflns_threshold_expression 'I > 2\s(I)'
_cod_data_source_file d2ce00536k2.cif
_cod_data_source_block Sn-Me
_cod_original_sg_symbol_H-M 'P 21/c'
_cod_database_code 7245003
_shelx_shelxl_version_number 2018/3
_shelx_space_group_comment
;
The symmetry employed for this shelxl refinement is uniquely defined
by the following loop, which should always be used as a source of
symmetry information in preference to the above space-group names.
They are only intended as comments.
;
_shelx_estimated_absorpt_t_min 0.745
_shelx_estimated_absorpt_t_max 0.818
_oxdiff_exptl_absorpt_empirical_full_min 0.905
_oxdiff_exptl_absorpt_empirical_full_max 1.113
_oxdiff_exptl_absorpt_empirical_details
;
Empirical correction (ABSPACK) includes:
- Absorption correction using spherical harmonics
- Frame scaling
;

loop_
_space_group_symop_operation_xyz
'x, y, z'
'-x, y+1/2, -z+1/2'
'-x, -y, -z'
'x, -y-1/2, z-1/2'

loop_
_atom_site_label
_atom_site_type_symbol
_atom_site_fract_x
_atom_site_fract_y
_atom_site_fract_z
_atom_site_U_iso_or_equiv
_atom_site_adp_type
_atom_site_occupancy
_atom_site_site_symmetry_order
_atom_site_calc_flag
_atom_site_refinement_flags_posn
_atom_site_refinement_flags_adp
_atom_site_refinement_flags_occupancy
_atom_site_disorder_assembly
_atom_site_disorder_group
Sn Sn 0.68999(4) 0.28839(3) 0.22863(4) 0.0530(2) Uani 1 1 d . . . . .
S1 S 0.59919(18) 0.21691(14) 0.33082(15) 0.0642(6) Uani 1 1 d . . . . .
S2 S 0.84884(18) 0.19039(13) 0.27043(15) 0.0617(6) Uani 1 1 d . . . . .
O1 O 0.3959(5) 0.4664(3) 0.1637(4) 0.0688(16) Uani 1 1 d . . . . .
O2 O 0.8567(5) 0.4055(3) 0.0343(4) 0.0668(15) Uani 1 1 d . . . . .
N1 N 0.3887(6) 0.1405(5) 0.4364(5) 0.070(2) Uani 1 1 d . . . . .
N2 N 0.4832(6) 0.3500(4) 0.2429(4) 0.0576(18) Uani 1 1 d . . . . .
N3 N 1.1106(6) 0.0814(5) 0.2886(5) 0.077(2) Uani 1 1 d . . . . .
N4 N 0.8591(5) 0.3037(4) 0.1434(4) 0.0513(16) Uani 1 1 d . . . . .
C1 C 0.5946(7) 0.2527(6) 0.0973(6) 0.071(2) Uani 1 1 d . . . . .
H1A H 0.555580 0.304849 0.067782 0.085 Uiso 0.516(12) 1 calc R U P A 1
H1B H 0.645611 0.234871 0.063002 0.085 Uiso 0.516(12) 1 calc R U P A 1
H1C H 0.516328 0.258812 0.094811 0.085 Uiso 0.484(12) 1 calc R U P A 2
H1D H 0.609706 0.295052 0.054664 0.085 Uiso 0.484(12) 1 calc R U P A 2
C2 C 0.5142(16) 0.1844(12) 0.0900(13) 0.084(6) Uani 0.516(12) 1 d . . P A 1
H2A H 0.463925 0.183948 0.028429 0.100 Uiso 0.516(12) 1 calc R U P A 1
H2B H 0.470028 0.196586 0.131759 0.100 Uiso 0.516(12) 1 calc R U P A 1
C2A C 0.6108(17) 0.1632(13) 0.0641(14) 0.084(7) Uani 0.484(12) 1 d . . P A 2
H2C H 0.572789 0.159712 -0.000793 0.101 Uiso 0.484(12) 1 calc R U P A 2
H2D H 0.689953 0.153737 0.072152 0.101 Uiso 0.484(12) 1 calc R U P A 2
C3 C 0.5684(10) 0.0929(6) 0.1119(7) 0.098(3) Uani 1 1 d . . . . .
H3A H 0.602632 0.071488 0.066217 0.118 Uiso 0.516(12) 1 calc R U P A 1
H3B H 0.619771 0.088250 0.172795 0.118 Uiso 0.516(12) 1 calc R U P A 1
H3C H 0.613318 0.042168 0.106175 0.118 Uiso 0.484(12) 1 calc R U P A 2
H3D H 0.594732 0.110073 0.175641 0.118 Uiso 0.484(12) 1 calc R U P A 2
C4 C 0.4602(11) 0.0557(11) 0.1039(10) 0.171(7) Uani 1 1 d . . . . .
H4A H 0.406022 0.082157 0.052948 0.257 Uiso 0.516(12) 1 calc R U P A 1
H4B H 0.439743 0.066910 0.158967 0.257 Uiso 0.516(12) 1 calc R U P A 1
H4C H 0.462465 -0.006678 0.094307 0.257 Uiso 0.516(12) 1 calc R U P A 1
H4D H 0.414537 0.060617 0.041693 0.257 Uiso 0.484(12) 1 calc R U P A 2
H4E H 0.425432 0.087003 0.143257 0.257 Uiso 0.484(12) 1 calc R U P A 2
H4F H 0.468260 -0.005231 0.121272 0.257 Uiso 0.484(12) 1 calc R U P A 2
C5 C 0.7485(8) 0.4088(6) 0.2900(6) 0.079(3) Uani 1 1 d D . . . .
H5A H 0.806625 0.431174 0.265057 0.094 Uiso 0.516(12) 1 calc R U P A 1
H5B H 0.687831 0.451223 0.276814 0.094 Uiso 0.516(12) 1 calc R U P A 1
H5C H 0.750320 0.449908 0.241724 0.094 Uiso 0.484(12) 1 calc R U P A 2
H5D H 0.693819 0.430789 0.318861 0.094 Uiso 0.484(12) 1 calc R U P A 2
C6 C 0.792(2) 0.3980(17) 0.3864(11) 0.129(9) Uani 0.516(12) 1 d D U P A 1
H6A H 0.837432 0.345019 0.398096 0.155 Uiso 0.516(12) 1 calc R U P A 1
H6B H 0.729970 0.389094 0.411930 0.155 Uiso 0.516(12) 1 calc R U P A 1
C7 C 0.858(2) 0.4698(17) 0.4339(16) 0.143(11) Uani 0.516(12) 1 d D U P A 1
H7A H 0.925804 0.473201 0.414153 0.172 Uiso 0.516(12) 1 calc R U P A 1
H7B H 0.816939 0.523928 0.414677 0.172 Uiso 0.516(12) 1 calc R U P A 1
C8 C 0.890(3) 0.467(2) 0.5287(17) 0.186(15) Uani 0.516(12) 1 d D U P A 1
H8A H 0.825083 0.473149 0.550092 0.278 Uiso 0.516(12) 1 calc R U P A 1
H8B H 0.941242 0.514381 0.552528 0.278 Uiso 0.516(12) 1 calc R U P A 1
H8C H 0.925946 0.411772 0.549155 0.278 Uiso 0.516(12) 1 calc R U P A 1
C6A C 0.8540(14) 0.4111(14) 0.3555(11) 0.091(7) Uani 0.484(12) 1 d D U P A 2
H6C H 0.878183 0.472102 0.363973 0.109 Uiso 0.484(12) 1 calc R U P A 2
H6D H 0.906814 0.380013 0.330695 0.109 Uiso 0.484(12) 1 calc R U P A 2
C7A C 0.8609(18) 0.3750(12) 0.4428(12) 0.081(6) Uani 0.484(12) 1 d D U P A 2
H7C H 0.939553 0.368294 0.475358 0.098 Uiso 0.484(12) 1 calc R U P A 2
H7D H 0.828926 0.316252 0.433369 0.098 Uiso 0.484(12) 1 calc R U P A 2
C8A C 0.809(2) 0.4210(18) 0.5015(16) 0.119(9) Uani 0.484(12) 1 d D U P A 2
H8D H 0.730461 0.407615 0.484301 0.179 Uiso 0.484(12) 1 calc R U P A 2
H8E H 0.819031 0.483309 0.495954 0.179 Uiso 0.484(12) 1 calc R U P A 2
H8F H 0.842457 0.403201 0.563666 0.179 Uiso 0.484(12) 1 calc R U P A 2
C9 C 0.4820(6) 0.2837(5) 0.3002(5) 0.0529(19) Uani 1 1 d . . . . .
C10 C 0.3942(6) 0.2692(4) 0.3334(5) 0.051(2) Uani 1 1 d . . . . .
C11 C 0.3929(6) 0.1973(5) 0.3917(5) 0.052(2) Uani 1 1 d . . . . .
C12 C 0.3041(7) 0.3272(5) 0.3116(5) 0.055(2) Uani 1 1 d . . . . .
C13 C 0.2121(7) 0.3185(6) 0.3455(6) 0.068(2) Uani 1 1 d . . . . .
H13 H 0.208493 0.272307 0.384667 0.082 Uiso 1 1 calc R U . . .
C14 C 0.1286(8) 0.3774(7) 0.3212(7) 0.083(3) Uani 1 1 d . . . . .
H14 H 0.068361 0.372302 0.345529 0.100 Uiso 1 1 calc R U . . .
C15 C 0.1294(8) 0.4436(6) 0.2626(7) 0.084(3) Uani 1 1 d . . . . .
H15 H 0.069417 0.482724 0.246079 0.101 Uiso 1 1 calc R U . . .
C16 C 0.2162(8) 0.4534(5) 0.2280(6) 0.074(3) Uani 1 1 d . . . . .
H16 H 0.217114 0.499271 0.187680 0.089 Uiso 1 1 calc R U . . .
C17 C 0.3039(7) 0.3951(5) 0.2527(5) 0.058(2) Uani 1 1 d . . . . .
C18 C 0.4001(7) 0.4021(5) 0.2202(6) 0.057(2) Uani 1 1 d . . . . .
C19 C 0.4891(8) 0.4803(5) 0.1314(6) 0.081(3) Uani 1 1 d . . . . .
H19A H 0.482944 0.536873 0.102214 0.121 Uiso 0.516(12) 1 calc R U P A 1
H19B H 0.492210 0.435110 0.088171 0.121 Uiso 0.516(12) 1 calc R U P A 1
H19C H 0.556000 0.478496 0.181763 0.121 Uiso 0.516(12) 1 calc R U P A 1
H19D H 0.473630 0.527583 0.087793 0.121 Uiso 0.484(12) 1 calc R U P A 2
H19E H 0.504912 0.427541 0.102661 0.121 Uiso 0.484(12) 1 calc R U P A 2
H19F H 0.552612 0.495355 0.181694 0.121 Uiso 0.484(12) 1 calc R U P A 2
C20 C 0.9133(6) 0.2371(5) 0.1951(5) 0.053(2) Uani 1 1 d . . . . .
C21 C 1.0129(6) 0.2073(5) 0.1898(5) 0.055(2) Uani 1 1 d . . . . .
C22 C 1.0643(7) 0.1363(6) 0.2447(6) 0.061(2) Uani 1 1 d . . . . .
C23 C 1.0634(6) 0.2465(5) 0.1289(5) 0.0508(19) Uani 1 1 d . . . . .
C24 C 1.1651(7) 0.2211(5) 0.1195(6) 0.067(2) Uani 1 1 d . . . . .
H24 H 1.202127 0.173043 0.152459 0.080 Uiso 1 1 calc R U . . .
C25 C 1.2120(7) 0.2655(6) 0.0628(6) 0.070(3) Uani 1 1 d . . . . .
H25 H 1.283334 0.250309 0.059989 0.084 Uiso 1 1 calc R U . . .
C26 C 1.1553(8) 0.3321(6) 0.0099(6) 0.074(3) Uani 1 1 d . . . . .
H26 H 1.186718 0.360410 -0.031034 0.089 Uiso 1 1 calc R U . . .
C27 C 1.0554(7) 0.3572(5) 0.0160(5) 0.066(2) Uani 1 1 d . . . . .
H27 H 1.017608 0.403051 -0.020384 0.079 Uiso 1 1 calc R U . . .
C28 C 1.0080(7) 0.3155(5) 0.0757(5) 0.053(2) Uani 1 1 d . . . . .
C29 C 0.9047(7) 0.3404(5) 0.0865(5) 0.054(2) Uani 1 1 d . . . . .
C30 C 0.7551(7) 0.4365(5) 0.0420(6) 0.072(3) Uani 1 1 d . . . . .
H30A H 0.720481 0.472913 -0.009801 0.107 Uiso 0.516(12) 1 calc R U P A 1
H30B H 0.767440 0.470530 0.097069 0.107 Uiso 0.516(12) 1 calc R U P A 1
H30C H 0.707050 0.387589 0.044090 0.107 Uiso 0.516(12) 1 calc R U P A 1
H30D H 0.738520 0.492256 0.011358 0.107 Uiso 0.484(12) 1 calc R U P A 2
H30E H 0.759372 0.443696 0.105461 0.107 Uiso 0.484(12) 1 calc R U P A 2
H30F H 0.697079 0.395079 0.014540 0.107 Uiso 0.484(12) 1 calc R U P A 2

loop_
_atom_site_aniso_label
_atom_site_aniso_U_11
_atom_site_aniso_U_22
_atom_site_aniso_U_33
_atom_site_aniso_U_23
_atom_site_aniso_U_13
_atom_site_aniso_U_12
Sn 0.0539(4) 0.0470(3) 0.0686(4) 0.0030(3) 0.0344(3) -0.0017(3)
S1 0.0610(14) 0.0630(13) 0.0830(15) 0.0203(12) 0.0438(12) 0.0099(11)
S2 0.0563(14) 0.0614(13) 0.0772(15) 0.0171(11) 0.0352(12) 0.0045(10)
O1 0.085(4) 0.045(3) 0.087(4) 0.015(3) 0.041(4) 0.008(3)
O2 0.078(4) 0.059(3) 0.076(4) 0.015(3) 0.040(3) 0.005(3)
N1 0.066(5) 0.074(5) 0.085(5) 0.017(4) 0.044(4) 0.000(4)
N2 0.069(5) 0.042(4) 0.075(5) 0.002(3) 0.042(4) -0.001(3)
N3 0.070(6) 0.066(5) 0.093(6) 0.005(4) 0.019(5) 0.011(4)
N4 0.049(4) 0.048(4) 0.065(4) -0.003(3) 0.029(3) -0.007(3)
C1 0.072(7) 0.060(5) 0.087(7) 0.002(5) 0.034(5) 0.006(5)
C2 0.077(15) 0.091(15) 0.088(14) 0.006(11) 0.032(12) 0.004(11)
C2A 0.072(15) 0.094(16) 0.093(15) 0.020(12) 0.036(12) 0.022(12)
C3 0.139(11) 0.059(6) 0.091(8) 0.003(6) 0.023(7) -0.008(7)
C4 0.107(12) 0.253(19) 0.152(13) -0.024(13) 0.035(10) -0.070(12)
C5 0.069(7) 0.101(7) 0.075(6) -0.008(5) 0.035(6) -0.024(5)
C6 0.132(13) 0.122(12) 0.135(13) -0.013(9) 0.041(9) -0.017(9)
C7 0.156(14) 0.140(13) 0.135(13) -0.002(9) 0.044(9) -0.015(9)
C8 0.21(2) 0.17(2) 0.17(2) -0.010(16) 0.033(17) -0.028(17)
C6A 0.087(10) 0.097(10) 0.095(10) -0.024(8) 0.036(8) -0.008(8)
C7A 0.075(10) 0.071(9) 0.086(10) 0.017(8) 0.005(8) 0.007(7)
C8A 0.122(17) 0.137(17) 0.096(14) 0.011(13) 0.027(13) 0.020(14)
C9 0.060(5) 0.047(4) 0.062(5) 0.000(4) 0.032(4) 0.006(4)
C10 0.058(5) 0.047(5) 0.054(5) -0.010(4) 0.029(4) -0.008(4)
C11 0.050(5) 0.057(5) 0.059(5) -0.006(4) 0.029(4) -0.004(4)
C12 0.065(6) 0.047(4) 0.063(5) -0.012(4) 0.032(5) 0.000(4)
C13 0.063(6) 0.073(6) 0.076(6) -0.011(5) 0.032(5) -0.001(5)
C14 0.067(7) 0.088(7) 0.107(8) -0.030(6) 0.043(6) -0.004(6)
C15 0.079(7) 0.069(6) 0.113(8) -0.008(6) 0.041(7) 0.016(5)
C16 0.091(8) 0.049(5) 0.087(7) -0.009(5) 0.035(6) 0.009(5)
C17 0.061(6) 0.047(5) 0.071(6) -0.005(4) 0.027(5) 0.004(4)
C18 0.066(6) 0.035(4) 0.072(6) -0.010(4) 0.024(5) -0.003(4)
C19 0.105(8) 0.053(5) 0.102(7) 0.018(5) 0.060(7) 0.005(5)
C20 0.053(5) 0.050(5) 0.059(5) -0.004(4) 0.023(4) 0.002(4)
C21 0.049(5) 0.049(4) 0.075(5) 0.000(4) 0.028(4) -0.001(4)
C22 0.050(5) 0.058(5) 0.080(6) -0.006(5) 0.026(5) 0.004(4)
C23 0.039(5) 0.061(5) 0.058(5) -0.010(4) 0.023(4) -0.004(4)
C24 0.056(5) 0.074(6) 0.075(6) -0.013(5) 0.026(5) -0.001(5)
C25 0.051(6) 0.098(7) 0.076(6) -0.020(5) 0.040(5) -0.015(5)
C26 0.075(7) 0.084(6) 0.080(7) -0.005(5) 0.050(6) -0.005(5)
C27 0.074(6) 0.069(5) 0.064(5) -0.007(4) 0.036(5) -0.012(5)
C28 0.053(5) 0.057(5) 0.055(5) -0.007(4) 0.024(4) -0.008(4)
C29 0.059(5) 0.046(5) 0.064(5) 0.002(4) 0.030(5) -0.003(4)
C30 0.074(7) 0.058(5) 0.090(7) 0.003(5) 0.035(6) -0.002(5)

loop_
_atom_type_symbol
_atom_type_description
_atom_type_scat_dispersion_real
_atom_type_scat_dispersion_imag
_atom_type_scat_source
C C 0.0033 0.0016 'International Tables Vol C Tables 4.2.6.8 and 6.1.1.4'
H H 0.0000 0.0000 'International Tables Vol C Tables 4.2.6.8 and 6.1.1.4'
N N 0.0061 0.0033 'International Tables Vol C Tables 4.2.6.8 and 6.1.1.4'
S S 0.1246 0.1234 'International Tables Vol C Tables 4.2.6.8 and 6.1.1.4'
Sn Sn -0.6537 1.4246 'International Tables Vol C Tables 4.2.6.8 and 6.1.1.4'
O O 0.0106 0.0060 'International Tables Vol C Tables 4.2.6.8 and 6.1.1.4'

loop_
_geom_angle_atom_site_label_1
_geom_angle_atom_site_label_2
_geom_angle_atom_site_label_3
_geom_angle
_geom_angle_site_symmetry_1
_geom_angle_site_symmetry_3
_geom_angle_publ_flag
C5 Sn C1 133.4(4) . . ?
C5 Sn S2 105.4(3) . . ?
C1 Sn S2 107.1(2) . . ?
C5 Sn S1 105.7(2) . . ?
C1 Sn S1 104.9(2) . . ?
S2 Sn S1 92.99(7) . . ?
C9 S1 Sn 94.4(2) . . ?
C20 S2 Sn 94.2(3) . . ?
C18 O1 C19 117.9(6) . . ?
C29 O2 C30 118.5(6) . . ?
C18 N2 C9 119.2(6) . . ?
C29 N4 C20 118.4(6) . . ?
C2 C1 Sn 117.4(10) . . ?
C2A C1 Sn 118.0(10) . . ?
C2 C1 H1A 108.0 . . ?
Sn C1 H1A 108.0 . . ?
C2 C1 H1B 108.0 . . ?
Sn C1 H1B 108.0 . . ?
H1A C1 H1B 107.2 . . ?
C2A C1 H1C 107.8 . . ?
Sn C1 H1C 107.8 . . ?
C2A C1 H1D 107.8 . . ?
Sn C1 H1D 107.8 . . ?
H1C C1 H1D 107.1 . . ?
C1 C2 C3 112.6(14) . . ?
C1 C2 H2A 109.1 . . ?
C3 C2 H2A 109.1 . . ?
C1 C2 H2B 109.1 . . ?
C3 C2 H2B 109.1 . . ?
H2A C2 H2B 107.8 . . ?
C3 C2A C1 113.1(13) . . ?
C3 C2A H2C 109.0 . . ?
C1 C2A H2C 109.0 . . ?
C3 C2A H2D 109.0 . . ?
C1 C2A H2D 109.0 . . ?
H2C C2A H2D 107.8 . . ?
C4 C3 C2A 134.7(13) . . ?
C4 C3 C2 89.5(12) . . ?
C4 C3 H3A 113.7 . . ?
C2 C3 H3A 113.7 . . ?
C4 C3 H3B 113.7 . . ?
C2 C3 H3B 113.7 . . ?
H3A C3 H3B 111.0 . . ?
C4 C3 H3C 103.5 . . ?
C2A C3 H3C 103.5 . . ?
C4 C3 H3D 103.5 . . ?
C2A C3 H3D 103.5 . . ?
H3C C3 H3D 105.3 . . ?
C3 C4 H4A 109.5 . . ?
C3 C4 H4B 109.5 . . ?
H4A C4 H4B 109.5 . . ?
C3 C4 H4C 109.5 . . ?
H4A C4 H4C 109.5 . . ?
H4B C4 H4C 109.5 . . ?
C3 C4 H4D 109.5 . . ?
C3 C4 H4E 109.5 . . ?
H4D C4 H4E 109.5 . . ?
C3 C4 H4F 109.5 . . ?
H4D C4 H4F 109.5 . . ?
H4E C4 H4F 109.5 . . ?
C6A C5 Sn 118.5(11) . . ?
C6 C5 Sn 110.2(11) . . ?
C6 C5 H5A 109.6 . . ?
Sn C5 H5A 109.6 . . ?
C6 C5 H5B 109.6 . . ?
Sn C5 H5B 109.6 . . ?
H5A C5 H5B 108.1 . . ?
C6A C5 H5C 107.7 . . ?
Sn C5 H5C 107.7 . . ?
C6A C5 H5D 107.7 . . ?
Sn C5 H5D 107.7 . . ?
H5C C5 H5D 107.1 . . ?
C5 C6 C7 115.5(19) . . ?
C5 C6 H6A 108.4 . . ?
C7 C6 H6A 108.4 . . ?
C5 C6 H6B 108.4 . . ?
C7 C6 H6B 108.4 . . ?
H6A C6 H6B 107.5 . . ?
C8 C7 C6 117(2) . . ?
C8 C7 H7A 108.0 . . ?
C6 C7 H7A 108.0 . . ?
C8 C7 H7B 108.0 . . ?
C6 C7 H7B 108.0 . . ?
H7A C7 H7B 107.3 . . ?
C7 C8 H8A 109.5 . . ?
C7 C8 H8B 109.5 . . ?
H8A C8 H8B 109.5 . . ?
C7 C8 H8C 109.5 . . ?
H8A C8 H8C 109.5 . . ?
H8B C8 H8C 109.5 . . ?
C5 C6A C7A 116.8(15) . . ?
C5 C6A H6C 108.1 . . ?
C7A C6A H6C 108.1 . . ?
C5 C6A H6D 108.1 . . ?
C7A C6A H6D 108.1 . . ?
H6C C6A H6D 107.3 . . ?
C6A C7A C8A 118.7(18) . . ?
C6A C7A H7C 107.6 . . ?
C8A C7A H7C 107.6 . . ?
C6A C7A H7D 107.6 . . ?
C8A C7A H7D 107.6 . . ?
H7C C7A H7D 107.1 . . ?
C7A C8A H8D 109.5 . . ?
C7A C8A H8E 109.5 . . ?
H8D C8A H8E 109.5 . . ?
C7A C8A H8F 109.5 . . ?
H8D C8A H8F 109.5 . . ?
H8E C8A H8F 109.5 . . ?
N2 C9 C10 122.0(7) . . ?
N2 C9 S1 116.9(5) . . ?
C10 C9 S1 121.2(6) . . ?
C9 C10 C12 119.6(7) . . ?
C9 C10 C11 121.2(7) . . ?
C12 C10 C11 119.2(7) . . ?
N1 C11 C10 178.0(9) . . ?
C17 C12 C10 119.0(7) . . ?
C17 C12 C13 117.9(8) . . ?
C10 C12 C13 123.1(7) . . ?
C14 C13 C12 119.4(8) . . ?
C14 C13 H13 120.3 . . ?
C12 C13 H13 120.3 . . ?
C13 C14 C15 122.0(9) . . ?
C13 C14 H14 119.0 . . ?
C15 C14 H14 119.0 . . ?
C16 C15 C14 120.1(9) . . ?
C16 C15 H15 119.9 . . ?
C14 C15 H15 119.9 . . ?
C15 C16 C17 119.3(9) . . ?
C15 C16 H16 120.3 . . ?
C17 C16 H16 120.3 . . ?
C12 C17 C16 121.2(8) . . ?
C12 C17 C18 116.2(7) . . ?
C16 C17 C18 122.6(8) . . ?
N2 C18 O1 121.8(7) . . ?
N2 C18 C17 124.0(7) . . ?
O1 C18 C17 114.2(7) . . ?
O1 C19 H19A 109.5 . . ?
O1 C19 H19B 109.5 . . ?
H19A C19 H19B 109.5 . . ?
O1 C19 H19C 109.5 . . ?
H19A C19 H19C 109.5 . . ?
H19B C19 H19C 109.5 . . ?
O1 C19 H19D 109.5 . . ?
O1 C19 H19E 109.5 . . ?
H19D C19 H19E 109.5 . . ?
O1 C19 H19F 109.5 . . ?
H19D C19 H19F 109.5 . . ?
H19E C19 H19F 109.5 . . ?
N4 C20 C21 122.5(7) . . ?
N4 C20 S2 116.6(5) . . ?
C21 C20 S2 120.9(6) . . ?
C20 C21 C23 119.7(7) . . ?
C20 C21 C22 119.6(7) . . ?
C23 C21 C22 120.7(7) . . ?
N3 C22 C21 176.4(9) . . ?
C24 C23 C28 118.3(7) . . ?
C24 C23 C21 123.7(8) . . ?
C28 C23 C21 118.0(6) . . ?
C25 C24 C23 120.5(8) . . ?
C25 C24 H24 119.7 . . ?
C23 C24 H24 119.7 . . ?
C24 C25 C26 120.2(8) . . ?
C24 C25 H25 119.9 . . ?
C26 C25 H25 119.9 . . ?
C27 C26 C25 120.7(8) . . ?
C27 C26 H26 119.6 . . ?
C25 C26 H26 119.6 . . ?
C26 C27 C28 120.2(9) . . ?
C26 C27 H27 119.9 . . ?
C28 C27 H27 119.9 . . ?
C27 C28 C23 120.1(7) . . ?
C27 C28 C29 122.6(8) . . ?
C23 C28 C29 117.3(6) . . ?
N4 C29 O2 121.6(7) . . ?
N4 C29 C28 124.0(7) . . ?
O2 C29 C28 114.3(6) . . ?
O2 C30 H30A 109.5 . . ?
O2 C30 H30B 109.5 . . ?
H30A C30 H30B 109.5 . . ?
O2 C30 H30C 109.5 . . ?
H30A C30 H30C 109.5 . . ?
H30B C30 H30C 109.5 . . ?
O2 C30 H30D 109.5 . . ?
O2 C30 H30E 109.5 . . ?
H30D C30 H30E 109.5 . . ?
O2 C30 H30F 109.5 . . ?
H30D C30 H30F 109.5 . . ?
H30E C30 H30F 109.5 . . ?

loop_
_geom_bond_atom_site_label_1
_geom_bond_atom_site_label_2
_geom_bond_distance
_geom_bond_site_symmetry_2
_geom_bond_publ_flag
Sn C5 2.131(9) . ?
Sn C1 2.132(9) . ?
Sn S2 2.463(2) . ?
Sn S1 2.4766(19) . ?
S1 C9 1.765(8) . ?
S2 C20 1.765(7) . ?
O1 C18 1.318(9) . ?
O1 C19 1.429(9) . ?
O2 C29 1.330(9) . ?
O2 C30 1.416(9) . ?
N1 C11 1.132(9) . ?
N2 C18 1.298(9) . ?
N2 C9 1.364(9) . ?
N3 C22 1.144(10) . ?
N4 C29 1.319(8) . ?
N4 C20 1.368(9) . ?
C1 C2 1.455(19) . ?
C1 C2A 1.51(2) . ?
C1 H1A 0.9900 . ?
C1 H1B 0.9900 . ?
C1 H1C 0.9900 . ?
C1 H1D 0.9900 . ?
C2 C3 1.57(2) . ?
C2 H2A 0.9900 . ?
C2 H2B 0.9900 . ?
C2A C3 1.50(2) . ?
C2A H2C 0.9900 . ?
C2A H2D 0.9900 . ?
C3 C4 1.463(14) . ?
C3 H3A 0.9900 . ?
C3 H3B 0.9900 . ?
C3 H3C 0.9900 . ?
C3 H3D 0.9900 . ?
C4 H4A 0.9800 . ?
C4 H4B 0.9800 . ?
C4 H4C 0.9800 . ?
C4 H4D 0.9800 . ?
C4 H4E 0.9800 . ?
C4 H4F 0.9800 . ?
C5 C6A 1.438(14) . ?
C5 C6 1.455(15) . ?
C5 H5A 0.9900 . ?
C5 H5B 0.9900 . ?
C5 H5C 0.9900 . ?
C5 H5D 0.9900 . ?
C6 C7 1.463(15) . ?
C6 H6A 0.9900 . ?
C6 H6B 0.9900 . ?
C7 C8 1.417(16) . ?
C7 H7A 0.9900 . ?
C7 H7B 0.9900 . ?
C8 H8A 0.9800 . ?
C8 H8B 0.9800 . ?
C8 H8C 0.9800 . ?
C6A C7A 1.450(15) . ?
C6A H6C 0.9900 . ?
C6A H6D 0.9900 . ?
C7A C8A 1.457(15) . ?
C7A H7C 0.9900 . ?
C7A H7D 0.9900 . ?
C8A H8D 0.9800 . ?
C8A H8E 0.9800 . ?
C8A H8F 0.9800 . ?
C9 C10 1.376(9) . ?
C10 C12 1.419(10) . ?
C10 C11 1.440(10) . ?
C12 C17 1.395(10) . ?
C12 C13 1.420(10) . ?
C13 C14 1.369(12) . ?
C13 H13 0.9500 . ?
C14 C15 1.375(12) . ?
C14 H14 0.9500 . ?
C15 C16 1.368(12) . ?
C15 H15 0.9500 . ?
C16 C17 1.402(11) . ?
C16 H16 0.9500 . ?
C17 C18 1.455(10) . ?
C19 H19A 0.9800 . ?
C19 H19B 0.9800 . ?
C19 H19C 0.9800 . ?
C19 H19D 0.9800 . ?
C19 H19E 0.9800 . ?
C19 H19F 0.9800 . ?
C20 C21 1.374(10) . ?
C21 C23 1.422(10) . ?
C21 C22 1.432(12) . ?
C23 C24 1.399(10) . ?
C23 C28 1.412(10) . ?
C24 C25 1.381(11) . ?
C24 H24 0.9500 . ?
C25 C26 1.388(12) . ?
C25 H25 0.9500 . ?
C26 C27 1.357(11) . ?
C26 H26 0.9500 . ?
C27 C28 1.401(10) . ?
C27 H27 0.9500 . ?
C28 C29 1.424(10) . ?
C30 H30A 0.9800 . ?
C30 H30B 0.9800 . ?
C30 H30C 0.9800 . ?
C30 H30D 0.9800 . ?
C30 H30E 0.9800 . ?
C30 H30F 0.9800 . ?

loop_
_geom_torsion_atom_site_label_1
_geom_torsion_atom_site_label_2
_geom_torsion_atom_site_label_3
_geom_torsion_atom_site_label_4
_geom_torsion
_geom_torsion_site_symmetry_1
_geom_torsion_site_symmetry_2
_geom_torsion_site_symmetry_3
_geom_torsion_site_symmetry_4
_geom_torsion_publ_flag
Sn C1 C2 C3 -72.6(14) . . . . ?
Sn C1 C2A C3 69.5(16) . . . . ?
C1 C2A C3 C4 81(2) . . . . ?
C1 C2 C3 C4 174.8(14) . . . . ?
Sn C5 C6 C7 166(2) . . . . ?
C5 C6 C7 C8 172(3) . . . . ?
Sn C5 C6A C7A -74.2(18) . . . . ?
C5 C6A C7A C8A -71(3) . . . . ?
C18 N2 C9 C10 1.3(11) . . . . ?
C18 N2 C9 S1 -178.3(6) . . . . ?
Sn S1 C9 N2 -5.0(6) . . . . ?
Sn S1 C9 C10 175.4(6) . . . . ?
N2 C9 C10 C12 -3.3(11) . . . . ?
S1 C9 C10 C12 176.3(6) . . . . ?
N2 C9 C10 C11 178.0(7) . . . . ?
S1 C9 C10 C11 -2.3(10) . . . . ?
C9 C10 C12 C17 3.5(11) . . . . ?
C11 C10 C12 C17 -177.8(7) . . . . ?
C9 C10 C12 C13 -177.8(7) . . . . ?
C11 C10 C12 C13 0.9(12) . . . . ?
C17 C12 C13 C14 -1.4(12) . . . . ?
C10 C12 C13 C14 179.9(8) . . . . ?
C12 C13 C14 C15 1.9(14) . . . . ?
C13 C14 C15 C16 -1.3(15) . . . . ?
C14 C15 C16 C17 0.2(15) . . . . ?
C10 C12 C17 C16 179.1(8) . . . . ?
C13 C12 C17 C16 0.4(12) . . . . ?
C10 C12 C17 C18 -1.8(11) . . . . ?
C13 C12 C17 C18 179.5(7) . . . . ?
C15 C16 C17 C12 0.2(13) . . . . ?
C15 C16 C17 C18 -178.8(8) . . . . ?
C9 N2 C18 O1 -178.7(7) . . . . ?
C9 N2 C18 C17 0.4(12) . . . . ?
C19 O1 C18 N2 -3.4(11) . . . . ?
C19 O1 C18 C17 177.4(7) . . . . ?
C12 C17 C18 N2 -0.2(12) . . . . ?
C16 C17 C18 N2 178.9(8) . . . . ?
C12 C17 C18 O1 179.1(7) . . . . ?
C16 C17 C18 O1 -1.9(12) . . . . ?
C29 N4 C20 C21 -0.1(11) . . . . ?
C29 N4 C20 S2 179.8(6) . . . . ?
Sn S2 C20 N4 -0.9(6) . . . . ?
Sn S2 C20 C21 179.0(6) . . . . ?
N4 C20 C21 C23 0.4(12) . . . . ?
S2 C20 C21 C23 -179.6(6) . . . . ?
N4 C20 C21 C22 -178.9(7) . . . . ?
S2 C20 C21 C22 1.2(11) . . . . ?
C20 C21 C23 C24 179.3(8) . . . . ?
C22 C21 C23 C24 -1.5(12) . . . . ?
C20 C21 C23 C28 0.0(11) . . . . ?
C22 C21 C23 C28 179.2(7) . . . . ?
C28 C23 C24 C25 3.1(12) . . . . ?
C21 C23 C24 C25 -176.2(8) . . . . ?
C23 C24 C25 C26 -4.4(13) . . . . ?
C24 C25 C26 C27 3.0(14) . . . . ?
C25 C26 C27 C28 -0.4(13) . . . . ?
C26 C27 C28 C23 -0.9(12) . . . . ?
C26 C27 C28 C29 178.4(8) . . . . ?
C24 C23 C28 C27 -0.5(11) . . . . ?
C21 C23 C28 C27 178.8(7) . . . . ?
C24 C23 C28 C29 -179.8(7) . . . . ?
C21 C23 C28 C29 -0.5(11) . . . . ?
C20 N4 C29 O2 -179.9(7) . . . . ?
C20 N4 C29 C28 -0.4(11) . . . . ?
C30 O2 C29 N4 1.3(11) . . . . ?
C30 O2 C29 C28 -178.2(7) . . . . ?
C27 C28 C29 N4 -178.6(7) . . . . ?
C23 C28 C29 N4 0.7(12) . . . . ?
C27 C28 C29 O2 0.9(11) . . . . ?
C23 C28 C29 O2 -179.8(7) . . . . ?
